data_7055537
loop_
_publ_author_name
'Singh, Thokchom Prasanta'
'Shunmugam, Raja'

_publ_section_title
;
 PCl3-mediated synthesis of green/cyan fluorescent protein chromophores
 using amino acids
;
_journal_issue 4
_journal_name_full 'New J. Chem.'
_journal_page_first 3024
_journal_paper_doi 10.1039/C5NJ03144C
_journal_volume 40
_journal_year 2016
_chemical_formula_moiety 'C17 H14 N2 O2'
_chemical_formula_sum 'C17 H14 N2 O2'
_chemical_formula_weight 278.30
_chemical_name_systematic 4-arylidene-5-imidazolinone
_space_group_crystal_system monoclinic
_space_group_IT_number 14
_space_group_name_Hall '-P 2ybc'
_space_group_name_H-M_alt 'P 1 21/c 1'
_symmetry_space_group_name_Hall '-P 2ybc'
_symmetry_space_group_name_H-M 'P 1 21/c 1'
_atom_sites_solution_hydrogens geom
_atom_sites_solution_primary direct
_atom_sites_solution_secondary difmap
_audit_creation_date 2016-01-08
_audit_creation_method
;
Olex2 1.2
(compiled 2015.09.30 svn.r3233 for OlexSys, GUI svn.r5103)
;
_audit_update_record
;
2016-02-03 deposited with the CCDC.
2016-02-17 downloaded from the CCDC.
;
_cell_angle_alpha 90.00
_cell_angle_beta 114.970(9)
_cell_angle_gamma 90.00
_cell_formula_units_Z 4
_cell_length_a 11.2845(8)
_cell_length_b 11.5944(8)
_cell_length_c 12.0744(9)
_cell_measurement_reflns_used 1753
_cell_measurement_temperature 290.80(10)
_cell_measurement_theta_max 27.2360
_cell_measurement_theta_min 1.9860
_cell_volume 1432.1(2)
_computing_cell_refinement
;
CrysAlisPro, Agilent Technologies,
Version 1.171.37.33c (release 11-04-2014 CrysAlis171 .NET)
(compiled Apr 11 2014,15:12:41)
;
_computing_data_collection
;
CrysAlisPro, Agilent Technologies,
Version 1.171.37.33c (release 11-04-2014 CrysAlis171 .NET)
(compiled Apr 11 2014,15:12:41)
;
_computing_data_reduction
;
CrysAlisPro, Agilent Technologies,
Version 1.171.37.33c (release 11-04-2014 CrysAlis171 .NET)
(compiled Apr 11 2014,15:12:41)
;
_computing_molecular_graphics 'Olex2 (Dolomanov et al., 2009)'
_computing_publication_material 'Olex2 (Dolomanov et al., 2009)'
_computing_structure_refinement 'ShelXL (Sheldrick, 2015)'
_computing_structure_solution 'ShelXS (Sheldrick, 2008)'
_diffrn_ambient_environment air
_diffrn_ambient_temperature 290.80(10)
_diffrn_detector 'CCD plate'
_diffrn_detector_area_resol_mean 7.9580
_diffrn_detector_type Eos
_diffrn_measured_fraction_theta_full 0.992
_diffrn_measured_fraction_theta_max 0.988
_diffrn_measurement_details
;
  1 omega   40.00   90.00   1.0000   15.8600
omega____ theta____ kappa____ phi______ frames
    -       27.8622  178.0000  150.0000 50

  2 omega   -9.00   96.00   1.0000   15.8600
omega____ theta____ kappa____ phi______ frames
    -       27.8622   57.0000  -30.0000 105

  3 omega   56.00  117.00   1.0000   15.8600
omega____ theta____ kappa____ phi______ frames
    -       27.8622  178.0000  -90.0000 61
;
_diffrn_measurement_device 'four-circle diffractometer'
_diffrn_measurement_device_type 'SuperNova, Dual, Cu at zero, Eos'
_diffrn_measurement_method '\w scans'
_diffrn_orient_matrix_UB_11 0.0662287000
_diffrn_orient_matrix_UB_12 -0.0158062000
_diffrn_orient_matrix_UB_13 0.0345568000
_diffrn_orient_matrix_UB_21 -0.0097839000
_diffrn_orient_matrix_UB_22 -0.0505869000
_diffrn_orient_matrix_UB_23 -0.0358786000
_diffrn_orient_matrix_UB_31 0.0180317000
_diffrn_orient_matrix_UB_32 0.0306013000
_diffrn_orient_matrix_UB_33 -0.0413886000
_diffrn_radiation_monochromator mirror
_diffrn_radiation_probe x-ray
_diffrn_radiation_type MoK\a
_diffrn_radiation_wavelength 0.71073
_diffrn_reflns_av_R_equivalents 0.0226
_diffrn_reflns_av_unetI/netI 0.0388
_diffrn_reflns_limit_h_max 14
_diffrn_reflns_limit_h_min -13
_diffrn_reflns_limit_k_max 11
_diffrn_reflns_limit_k_min -14
_diffrn_reflns_limit_l_max 9
_diffrn_reflns_limit_l_min -15
_diffrn_reflns_number 4386
_diffrn_reflns_theta_full 25.00
_diffrn_reflns_theta_max 26.37
_diffrn_reflns_theta_min 1.99
_diffrn_source 'SuperNova (Mo) X-ray Source'
_exptl_absorpt_coefficient_mu 0.086
_exptl_absorpt_correction_T_max 1.00000
_exptl_absorpt_correction_T_min 0.80194
_exptl_absorpt_correction_type multi-scan
_exptl_absorpt_process_details
;
CrysAlisPro, Agilent Technologies,
Version 1.171.37.33c (release 11-04-2014 CrysAlis171 .NET)
(compiled Apr 11 2014,15:12:41)
Empirical absorption correction using spherical harmonics,
 implemented in SCALE3 ABSPACK scaling algorithm.
;
_exptl_crystal_colour brown
_exptl_crystal_colour_primary brown
_exptl_crystal_density_diffrn 1.291
_exptl_crystal_density_method 'not measured'
_exptl_crystal_description plate
_exptl_crystal_F_000 584
_exptl_crystal_size_max 0.3
_exptl_crystal_size_mid 0.2
_exptl_crystal_size_min 0.1
_refine_diff_density_max 0.210
_refine_diff_density_min -0.318
_refine_diff_density_rms 0.054
_refine_ls_extinction_method none
_refine_ls_goodness_of_fit_ref 1.050
_refine_ls_hydrogen_treatment constr
_refine_ls_matrix_type full
_refine_ls_number_parameters 180
_refine_ls_number_reflns 2897
_refine_ls_number_restraints 0
_refine_ls_restrained_S_all 1.050
_refine_ls_R_factor_all 0.0772
_refine_ls_R_factor_gt 0.0598
_refine_ls_shift/su_max 0.000
_refine_ls_shift/su_mean 0.000
_refine_ls_structure_factor_coef Fsqd
_refine_ls_weighting_details 'calc w=1/[\s^2^(Fo^2^)+(0.0680P)^2^+0.5226P] where P=(Fo^2^+2Fc^2^)/3'
_refine_ls_weighting_scheme calc
_refine_ls_wR_factor_gt 0.1489
_refine_ls_wR_factor_ref 0.1637
_reflns_number_gt 2176
_reflns_number_total 2897
_reflns_threshold_expression >2sigma(I)
_cod_data_source_file c5nj03144c2.cif
_cod_data_source_block exp_100
_cod_original_cell_volume 1432.11(18)
_cod_database_code 7055537
_chemical_oxdiff_formula 'C17H14N2O2 '
_reflns_odcompleteness_completeness 98.77
_reflns_odcompleteness_iscentric 1
_reflns_odcompleteness_theta 26.32
_olex2_refinement_description
;
1. Fixed Uiso
 At 1.2 times of:
  All C(H) groups
 At 1.5 times of:
  All C(H,H,H) groups, All O(H) groups
2.a Aromatic/amide H refined with riding coordinates:
 C5(H5), C3(H3), C2(H2), C7(H7), C6(H6), C17(H17), C18(H18), C14(H14),
 C15(H15), C16(H16)
2.b Fitted hexagon refined as free rotating group:
 C17(C18,C13,C14,C15,C16)
2.c Idealised Me refined as rotating group:
 C20(H20A,H20B,H20C)
2.d Idealised tetrahedral OH refined as rotating group:
 O21(H21)
;
_olex2_date_sample_data_collection 2015-07-25
_olex2_submission_special_instructions 'No special instructions were received'

loop_
_space_group_symop_id
_space_group_symop_operation_xyz
1 'x, y, z'
2 '-x, y+1/2, -z+1/2'
3 '-x, -y, -z'
4 'x, -y-1/2, z-1/2'

loop_
_atom_site_label
_atom_site_type_symbol
_atom_site_fract_x
_atom_site_fract_y
_atom_site_fract_z
_atom_site_U_iso_or_equiv
_atom_site_adp_type
_atom_site_occupancy
_atom_site_calc_flag
_atom_site_refinement_flags_posn
O21 O 0.19174(14) 0.60493(17) 0.13562(16) 0.0586(5) Uani 1 d .
H21 H 0.1441 0.6328 0.0692 0.088 Uiso 1 calc GR
O19 O 0.99185(14) 0.80582(18) 0.44153(15) 0.0612(5) Uani 1 d .
N8 N 0.95603(16) 0.90537(17) 0.26379(16) 0.0438(5) Uani 1 d .
C10 C 0.77860(19) 0.8225(2) 0.26690(19) 0.0399(5) Uani 1 d .
C1 C 0.57045(18) 0.7305(2) 0.26068(19) 0.0387(5) Uani 1 d .
C5 C 0.4032(2) 0.6212(2) 0.2901(2) 0.0499(6) Uani 1 d .
H5 H 0.3778 0.5762 0.3401 0.060 Uiso 1 calc R
N11 N 0.74045(16) 0.87728(17) 0.15308(16) 0.0445(5) Uani 1 d .
C3 C 0.3540(2) 0.7127(2) 0.0976(2) 0.0450(6) Uani 1 d .
H3 H 0.2951 0.7290 0.0179 0.054 Uiso 1 calc R
C2 C 0.47996(19) 0.7545(2) 0.14141(19) 0.0420(5) Uani 1 d .
H2 H 0.5050 0.7992 0.0910 0.050 Uiso 1 calc R
C4 C 0.31473(19) 0.6465(2) 0.1716(2) 0.0438(5) Uani 1 d .
C7 C 0.7067(2) 0.7635(2) 0.3122(2) 0.0435(6) Uani 1 d .
H7 H 0.7537 0.7390 0.3923 0.052 Uiso 1 calc R
C6 C 0.5281(2) 0.6632(2) 0.3330(2) 0.0467(6) Uani 1 d .
H6 H 0.5866 0.6463 0.4127 0.056 Uiso 1 calc R
C9 C 0.9194(2) 0.8403(2) 0.3390(2) 0.0438(5) Uani 1 d .
C12 C 0.8457(2) 0.9248(2) 0.1559(2) 0.0459(6) Uani 1 d .
C20 C 0.8534(3) 0.9956(3) 0.0572(3) 0.0765(9) Uani 1 d .
H20A H 0.8959 1.0674 0.0904 0.115 Uiso 1 calc GR
H20B H 0.7668 1.0105 -0.0041 0.115 Uiso 1 calc GR
H20C H 0.9025 0.9549 0.0212 0.115 Uiso 1 calc GR
C17 C 1.26566(15) 1.06910(13) 0.41072(15) 0.0650(8) Uani 1 d .
H17 H 1.2998 1.1304 0.4646 0.078 Uiso 1 calc R
C18 C 1.13644(13) 1.03571(13) 0.37517(15) 0.0559(7) Uani 1 d G
H18 H 1.0841 1.0747 0.4052 0.067 Uiso 1 calc R
C13 C 1.08538(10) 0.94408(14) 0.29471(14) 0.0409(5) Uani 1 d G
C14 C 1.16355(14) 0.88583(13) 0.24980(15) 0.0578(7) Uani 1 d G
H14 H 1.1294 0.8245 0.1960 0.069 Uiso 1 calc R
C15 C 1.29277(13) 0.91922(15) 0.28535(16) 0.0609(7) Uani 1 d G
H15 H 1.3451 0.8802 0.2553 0.073 Uiso 1 calc R
C16 C 1.34383(11) 1.01086(15) 0.36581(16) 0.0541(6) Uani 1 d G
H16 H 1.4303 1.0332 0.3896 0.065 Uiso 1 calc R

loop_
_atom_site_aniso_label
_atom_site_aniso_U_11
_atom_site_aniso_U_22
_atom_site_aniso_U_33
_atom_site_aniso_U_23
_atom_site_aniso_U_13
_atom_site_aniso_U_12
O21 0.0298(8) 0.0743(13) 0.0595(11) 0.0050(9) 0.0070(7) -0.0103(8)
O19 0.0322(8) 0.0930(14) 0.0462(10) 0.0137(9) 0.0048(8) -0.0093(9)
N8 0.0302(9) 0.0585(12) 0.0424(10) 0.0007(9) 0.0150(8) -0.0018(8)
C10 0.0288(10) 0.0508(14) 0.0368(11) -0.0059(10) 0.0107(9) -0.0005(9)
C1 0.0284(10) 0.0498(13) 0.0358(11) -0.0045(9) 0.0115(9) 0.0003(9)
C5 0.0374(11) 0.0616(16) 0.0474(13) 0.0092(11) 0.0146(10) -0.0055(11)
N11 0.0337(9) 0.0548(12) 0.0414(10) 0.0005(9) 0.0122(8) -0.0010(8)
C3 0.0326(11) 0.0586(15) 0.0374(12) -0.0024(11) 0.0085(9) 0.0025(10)
C2 0.0347(11) 0.0512(14) 0.0386(12) 0.0026(10) 0.0142(10) 0.0029(10)
C4 0.0277(10) 0.0487(13) 0.0489(13) -0.0064(10) 0.0103(10) -0.0028(9)
C7 0.0318(10) 0.0594(15) 0.0350(11) -0.0031(10) 0.0097(9) -0.0020(10)
C6 0.0322(11) 0.0633(16) 0.0383(12) 0.0060(11) 0.0088(9) 0.0012(10)
C9 0.0298(10) 0.0580(14) 0.0411(12) -0.0005(11) 0.0123(10) -0.0017(10)
C12 0.0345(11) 0.0564(15) 0.0425(12) 0.0005(11) 0.0120(10) -0.0003(10)
C20 0.0575(16) 0.100(2) 0.0634(18) 0.0253(17) 0.0166(14) -0.0115(16)
C17 0.0597(16) 0.0687(19) 0.0648(17) -0.0186(14) 0.0246(14) -0.0276(14)
C18 0.0509(14) 0.0605(16) 0.0631(16) -0.0148(13) 0.0308(12) -0.0072(12)
C13 0.0307(10) 0.0487(13) 0.0421(12) 0.0022(10) 0.0142(9) -0.0009(9)
C14 0.0437(13) 0.0631(17) 0.0695(17) -0.0181(14) 0.0267(13) -0.0070(12)
C15 0.0420(13) 0.0683(18) 0.0804(19) -0.0045(15) 0.0335(13) 0.0002(12)
C16 0.0372(12) 0.0648(17) 0.0577(15) 0.0118(13) 0.0175(11) -0.0088(11)

loop_
_atom_type_symbol
_atom_type_description
_atom_type_scat_dispersion_real
_atom_type_scat_dispersion_imag
_atom_type_scat_source
C C 0.0033 0.0016 'International Tables Vol C Tables 4.2.6.8 and 6.1.1.4'
H H 0.0000 0.0000 'International Tables Vol C Tables 4.2.6.8 and 6.1.1.4'
N N 0.0061 0.0033 'International Tables Vol C Tables 4.2.6.8 and 6.1.1.4'
O O 0.0106 0.0060 'International Tables Vol C Tables 4.2.6.8 and 6.1.1.4'

loop_
_geom_angle_atom_site_label_1
_geom_angle_atom_site_label_2
_geom_angle_atom_site_label_3
_geom_angle
C9 N8 C12 107.98(17)
C9 N8 C13 124.33(17)
C12 N8 C13 127.69(17)
N11 C10 C9 108.94(18)
C7 C10 N11 129.81(19)
C7 C10 C9 121.2(2)
C2 C1 C7 124.9(2)
C2 C1 C6 117.46(19)
C6 C1 C7 117.49(19)
C6 C5 C4 119.5(2)
C12 N11 C10 105.48(18)
C2 C3 C4 120.4(2)
C3 C2 C1 120.8(2)
O21 C4 C5 116.7(2)
O21 C4 C3 123.6(2)
C3 C4 C5 119.71(19)
C10 C7 C1 132.5(2)
C5 C6 C1 122.1(2)
O19 C9 N8 126.05(19)
O19 C9 C10 130.2(2)
N8 C9 C10 103.72(19)
N8 C12 C20 120.7(2)
N11 C12 N8 113.9(2)
N11 C12 C20 125.4(2)
C18 C17 C16 120.0
C17 C18 C13 120.0
C18 C13 N8 120.18(12)
C14 C13 N8 119.71(12)
C14 C13 C18 120.0
C15 C14 C13 120.0
C16 C15 C14 120.0
C15 C16 C17 120.0

loop_
_geom_bond_atom_site_label_1
_geom_bond_atom_site_label_2
_geom_bond_distance
O21 C4 1.356(2)
O19 C9 1.227(3)
N8 C9 1.372(3)
N8 C12 1.389(3)
N8 C13 1.4182(19)
C10 N11 1.406(3)
C10 C7 1.341(3)
C10 C9 1.469(3)
C1 C2 1.397(3)
C1 C7 1.446(3)
C1 C6 1.398(3)
C5 C4 1.387(3)
C5 C6 1.369(3)
N11 C12 1.296(3)
C3 C2 1.378(3)
C3 C4 1.385(3)
C12 C20 1.481(3)
C17 C18 1.3900
C17 C16 1.3900
C18 C13 1.3900
C13 C14 1.3900
C14 C15 1.3900
C15 C16 1.3900
